data_2204858
loop_
_publ_author_name
'Ai-Miao Qin'
'Xiang-Dong Pi'
'Cheng-Yong Su'

_publ_section_title
;
 1,4-Bis(benzimidazol-1-ylmethyl)-2,3,5,6-tetramethylbenzene methanol
 disolvate
;
_journal_issue 1
_journal_name_full 'Acta Crystallographica Section E'
_journal_page_first o137
_journal_page_last o138
_journal_paper_doi 10.1107/S1600536804032684
_journal_volume 61
_journal_year 2005
_chemical_formula_iupac 'C26 H26 N4, 2C H4 O'
_chemical_formula_moiety 'C26 H26 N4, 2C H4 O'
_chemical_formula_sum 'C28 H34 N4 O2'
_chemical_formula_weight 458.59
_chemical_name_systematic
;1,4-Bis(benzimidazol-1-ylmethyl)-2,3,5,6-tetramethylbenzene methanol
 disolvate
;
_space_group_IT_number 14
_symmetry_cell_setting monoclinic
_symmetry_space_group_name_Hall '-P 2yn'
_symmetry_space_group_name_H-M 'P 1 21/n 1'
_audit_creation_method 'WinGX routine CIF_UPDATE'
_cell_angle_alpha 90
_cell_angle_beta 93.2000(10)
_cell_angle_gamma 90
_cell_formula_units_Z 2
_cell_length_a 5.2957(3)
_cell_length_b 16.2732(9)
_cell_length_c 13.9411(8)
_cell_measurement_reflns_used 5358
_cell_measurement_temperature 150(2)
_cell_measurement_theta_max 25.05
_cell_measurement_theta_min 2.9
_cell_volume 1199.54(12)
_computing_cell_refinement SMART
_computing_data_collection 'SMART (Bruker, 1998)'
_computing_data_reduction 'SAINT (Bruker, 1998)'
_computing_molecular_graphics SHELXTL
_computing_publication_material 'SHELXTL and PLATON (Spek, 2003)'
_computing_structure_refinement SHELXTL
_computing_structure_solution 'SHELXTL (Bruker, 1997)'
_diffrn_measured_fraction_theta_full 0.996
_diffrn_measured_fraction_theta_max 0.996
_diffrn_measurement_device_type 'Bruker SMART CCD area-detector'
_diffrn_measurement_method '\f and \w scans'
_diffrn_radiation_type MoK\a
_diffrn_radiation_wavelength 0.71073
_diffrn_reflns_av_R_equivalents 0.048
_diffrn_reflns_limit_h_max 6
_diffrn_reflns_limit_h_min -6
_diffrn_reflns_limit_k_max 19
_diffrn_reflns_limit_k_min -19
_diffrn_reflns_limit_l_max 16
_diffrn_reflns_limit_l_min -16
_diffrn_reflns_number 8425
_diffrn_reflns_theta_full 25.05
_diffrn_reflns_theta_max 25.05
_diffrn_reflns_theta_min 1.93
_diffrn_standards_decay_% 0
_diffrn_standards_number 0
_exptl_absorpt_coefficient_mu 0.081
_exptl_absorpt_correction_T_max 0.993
_exptl_absorpt_correction_T_min 0.967
_exptl_absorpt_correction_type multi-scan
_exptl_absorpt_process_details '(SADABS; Sheldrick, 1996)'
_exptl_crystal_colour colourless
_exptl_crystal_density_diffrn 1.27
_exptl_crystal_density_method 'not measured'
_exptl_crystal_description Block
_exptl_crystal_F_000 492
_exptl_crystal_size_max 0.42
_exptl_crystal_size_mid 0.20
_exptl_crystal_size_min 0.12
_refine_diff_density_max 0.172
_refine_diff_density_min -0.163
_refine_ls_extinction_method none
_refine_ls_goodness_of_fit_ref 1.079
_refine_ls_hydrogen_treatment mixed
_refine_ls_matrix_type full
_refine_ls_number_parameters 214
_refine_ls_number_reflns 2118
_refine_ls_number_restraints 0
_refine_ls_restrained_S_all 1.079
_refine_ls_R_factor_gt 0.0405
_refine_ls_shift/su_max 0.002
_refine_ls_structure_factor_coef Fsqd
_refine_ls_weighting_details 'calc w=1/[\s^2^(Fo^2^)+(0.0504P)^2^+0.2602P] where P=(Fo^2^+2Fc^2^)/3'
_refine_ls_weighting_scheme calc
_refine_ls_wR_factor_ref 0.1034
_reflns_number_gt 1903
_reflns_number_total 2118
_reflns_threshold_expression 'I > 2\s(I)'
_cod_data_source_file ci6495.cif
_cod_data_source_block I
_cod_depositor_comments
;
The following automatic conversions were performed:
'_symmetry_cell_setting' value 'Monoclinic' changed to 'monoclinic'
according to '/home/saulius/struct/CIF-dictionaries/cif_core.dic'
dictionary named 'cif_core.dic' version 2.4.1 from 2010-06-29.

Automatic conversion script
Id: cif_fix_enum 1527 2010-12-29 10:47:43Z saulius 

The following automatic conversions were performed:

'_symmetry_cell_setting' value 'Monoclinic' changed to 'monoclinic'
according to /home/saulius/struct/CIF-dictionaries/cif_core.dic
dictionary named 'cif_core.dic' version 2.4.1 from 2010-06-29.

Automatic conversion script
Id: cif_fix_values 1715 2011-07-08 13:25:40Z adriana 
;
_cod_original_sg_symbol_H-M 'P 21/n'
_cod_database_code 2204858
_cod_database_fobs_code 2204858

loop_
_symmetry_equiv_pos_as_xyz
'x, y, z'
'-x+1/2, y+1/2, -z+1/2'
'-x, -y, -z'
'x-1/2, -y-1/2, z-1/2'

loop_
_atom_site_label
_atom_site_fract_x
_atom_site_fract_y
_atom_site_fract_z
_atom_site_U_iso_or_equiv
_atom_site_adp_type
_atom_site_calc_flag
_atom_site_refinement_flags
_atom_site_occupancy
_atom_site_type_symbol
C1 0.3629(3) 0.28364(9) 0.34899(11) 0.0306(4) Uani d . 1 C
H1 0.471(3) 0.2759(9) 0.4062(11) 0.030(4) Uiso d . 1 H
C2 0.0769(3) 0.26580(9) 0.23679(11) 0.0306(4) Uani d . 1 C
C3 -0.1200(3) 0.23692(11) 0.17508(12) 0.0398(4) Uani d . 1 C
H3 -0.198(4) 0.1849(12) 0.1863(13) 0.050(5) Uiso d . 1 H
C4 -0.2008(3) 0.28647(11) 0.09980(13) 0.0422(4) Uani d . 1 C
H4 -0.339(3) 0.2691(10) 0.0567(12) 0.041(5) Uiso d . 1 H
C5 -0.0887(3) 0.36314(11) 0.08408(12) 0.0385(4) Uani d . 1 C
H5 -0.150(3) 0.3952(11) 0.0306(13) 0.044(5) Uiso d . 1 H
C6 0.1068(3) 0.39287(10) 0.14398(11) 0.0318(4) Uani d . 1 C
H6 0.187(3) 0.4441(10) 0.1315(11) 0.032(4) Uiso d . 1 H
C7 0.1847(3) 0.34290(9) 0.22105(10) 0.0271(3) Uani d . 1 C
C8 0.5375(3) 0.42416(9) 0.31131(10) 0.0261(3) Uani d . 1 C
H8A 0.489(3) 0.4637(9) 0.2590(11) 0.027(4) Uiso d . 1 H
H8B 0.711(3) 0.4058(9) 0.3040(10) 0.023(4) Uiso d . 1 H
C9 0.5167(3) 0.46255(8) 0.40979(10) 0.0237(3) Uani d . 1 C
C10 0.6798(3) 0.43798(8) 0.48747(10) 0.0242(3) Uani d . 1 C
C11 0.6647(2) 0.47602(8) 0.57738(10) 0.0240(3) Uani d . 1 C
C12 0.8719(3) 0.37020(10) 0.47863(12) 0.0309(4) Uani d . 1 C
H12A 1.044(4) 0.3903(10) 0.4961(12) 0.040(4) Uiso d . 1 H
H12B 0.868(3) 0.3444(11) 0.4145(13) 0.045(5) Uiso d . 1 H
H12C 0.837(3) 0.3249(11) 0.5243(13) 0.047(5) Uiso d . 1 H
C13 0.8504(3) 0.45006(10) 0.65803(11) 0.0301(4) Uani d . 1 C
H13A 1.026(4) 0.4531(11) 0.6382(13) 0.047(5) Uiso d . 1 H
H13B 0.822(3) 0.3932(12) 0.6773(13) 0.050(5) Uiso d . 1 H
H13C 0.844(4) 0.4851(13) 0.7166(15) 0.055(5) Uiso d . 1 H
N1 0.3681(2) 0.35296(7) 0.29526(8) 0.0261(3) Uani d . 1 N
N2 0.1944(3) 0.22967(7) 0.31778(9) 0.0352(3) Uani d . 1 N
C14 -0.1718(4) 0.08336(12) 0.40694(16) 0.0562(5) Uani d . 1 C
H1A -0.2084 0.0373 0.4493 0.104(9) Uiso calc R 1 H
H1B -0.3052 0.0875 0.3555 0.133(12) Uiso calc R 1 H
H1C -0.1648 0.1345 0.4442 0.092(8) Uiso calc R 1 H
O1 0.0616(2) 0.07026(7) 0.36669(9) 0.0444(3) Uani d . 1 O
H1D 0.124(4) 0.1204(14) 0.3506(15) 0.067(6) Uiso d . 1 H

loop_
_atom_site_aniso_label
_atom_site_aniso_U_11
_atom_site_aniso_U_22
_atom_site_aniso_U_33
_atom_site_aniso_U_12
_atom_site_aniso_U_13
_atom_site_aniso_U_23
C1 0.0356(8) 0.0245(8) 0.0315(8) 0.0008(6) 0.0011(7) -0.0007(6)
C2 0.0327(8) 0.0249(8) 0.0348(8) -0.0014(6) 0.0058(6) -0.0055(6)
C3 0.0411(9) 0.0323(9) 0.0458(10) -0.0103(7) 0.0025(7) -0.0084(7)
C4 0.0368(9) 0.0453(10) 0.0436(10) -0.0082(8) -0.0053(8) -0.0112(8)
C5 0.0421(9) 0.0403(9) 0.0325(8) -0.0020(8) -0.0049(7) -0.0029(7)
C6 0.0366(8) 0.0294(8) 0.0297(8) -0.0042(7) 0.0033(6) -0.0025(6)
C7 0.0270(7) 0.0259(8) 0.0288(7) -0.0015(6) 0.0047(6) -0.0073(6)
C8 0.0249(8) 0.0250(7) 0.0286(8) -0.0029(6) 0.0026(6) -0.0028(6)
C9 0.0235(7) 0.0201(7) 0.0274(7) -0.0042(5) 0.0024(5) -0.0007(5)
C10 0.0229(7) 0.0198(7) 0.0301(7) -0.0021(5) 0.0038(6) -0.0002(5)
C11 0.0232(7) 0.0207(7) 0.0280(7) -0.0031(6) 0.0008(5) 0.0020(5)
C12 0.0284(8) 0.0279(8) 0.0363(9) 0.0048(6) 0.0010(6) -0.0036(7)
C13 0.0299(8) 0.0292(8) 0.0308(8) 0.0028(6) -0.0017(6) 0.0013(7)
N1 0.0280(6) 0.0230(6) 0.0274(6) -0.0020(5) 0.0027(5) -0.0024(5)
N2 0.0402(7) 0.0242(7) 0.0412(8) -0.0030(6) 0.0025(6) -0.0005(5)
C14 0.0557(12) 0.0478(12) 0.0669(13) -0.0071(9) 0.0191(10) 0.0016(10)
O1 0.0568(8) 0.0260(6) 0.0517(7) -0.0005(5) 0.0167(6) 0.0003(5)

loop_
_atom_type_symbol
_atom_type_description
_atom_type_scat_dispersion_real
_atom_type_scat_dispersion_imag
_atom_type_scat_source
C C 0.0033 0.0016 'International Tables Vol C Tables 4.2.6.8 and 6.1.1.4'
H H 0 0 'International Tables Vol C Tables 4.2.6.8 and 6.1.1.4'
N N 0.0061 0.0033 'International Tables Vol C Tables 4.2.6.8 and 6.1.1.4'
O O 0.0106 0.006 'International Tables Vol C Tables 4.2.6.8 and 6.1.1.4'

loop_
_geom_angle_atom_site_label_1
_geom_angle_atom_site_label_2
_geom_angle_atom_site_label_3
_geom_angle_site_symmetry_1
_geom_angle_site_symmetry_3
_geom_angle
N2 C1 N1 . . 114.17(13)
N2 C1 H1 . . 123.3(9)
N1 C1 H1 . . 122.5(9)
N2 C2 C3 . . 130.10(14)
N2 C2 C7 . . 109.77(12)
C3 C2 C7 . . 120.13(14)
C4 C3 C2 . . 117.63(15)
C4 C3 H3 . . 121.6(11)
C2 C3 H3 . . 120.7(11)
C3 C4 C5 . . 121.65(15)
C3 C4 H4 . . 119.9(10)
C5 C4 H4 . . 118.5(10)
C6 C5 C4 . . 121.74(16)
C6 C5 H5 . . 119.6(11)
C4 C5 H5 . . 118.6(11)
C5 C6 C7 . . 116.26(15)
C5 C6 H6 . . 121.4(9)
C7 C6 H6 . . 122.3(9)
N1 C7 C6 . . 132.18(13)
N1 C7 C2 . . 105.26(12)
C6 C7 C2 . . 122.57(13)
N1 C8 C9 . . 112.72(11)
N1 C8 H8A . . 105.6(8)
C9 C8 H8A . . 111.6(9)
N1 C8 H8B . . 108.2(8)
C9 C8 H8B . . 109.6(9)
H8A C8 H8B . . 109.0(12)
C11 C9 C10 3_666 . 119.98(13)
C11 C9 C8 3_666 . 119.51(12)
C10 C9 C8 . . 120.50(12)
C11 C10 C9 . . 119.96(13)
C11 C10 C12 . . 117.84(12)
C9 C10 C12 . . 122.19(13)
C10 C11 C9 . 3_666 120.05(12)
C10 C11 C13 . . 118.26(13)
C9 C11 C13 3_666 . 121.68(13)
C10 C12 H12A . . 110.8(10)
C10 C12 H12B . . 113.9(10)
H12A C12 H12B . . 109.7(15)
C10 C12 H12C . . 109.7(11)
H12A C12 H12C . . 106.8(14)
H12B C12 H12C . . 105.6(14)
C11 C13 H13A . . 111.2(10)
C11 C13 H13B . . 111.4(11)
H13A C13 H13B . . 106.6(15)
C11 C13 H13C . . 113.6(11)
H13A C13 H13C . . 106.0(15)
H13B C13 H13C . . 107.6(16)
C1 N1 C7 . . 106.18(12)
C1 N1 C8 . . 126.95(12)
C7 N1 C8 . . 126.86(12)
C1 N2 C2 . . 104.62(12)
O1 C14 H1A . . 109.5
O1 C14 H1B . . 109.5
H1A C14 H1B . . 109.5
O1 C14 H1C . . 109.5
H1A C14 H1C . . 109.5
H1B C14 H1C . . 109.5
C14 O1 H1D . . 107.6(14)

loop_
_geom_bond_atom_site_label_1
_geom_bond_atom_site_label_2
_geom_bond_site_symmetry_2
_geom_bond_distance
C1 N2 . 1.3087(19)
C1 N1 . 1.3553(19)
C1 H1 . 0.963(15)
C2 N2 . 1.3891(19)
C2 C3 . 1.396(2)
C2 C7 . 1.401(2)
C3 C4 . 1.373(2)
C3 H3 . 0.959(19)
C4 C5 . 1.404(2)
C4 H4 . 0.962(17)
C5 C6 . 1.381(2)
C5 H5 . 0.953(18)
C6 C7 . 1.392(2)
C6 H6 . 0.956(17)
C7 N1 . 1.3884(18)
C8 N1 . 1.4749(17)
C8 C9 . 1.5180(19)
C8 H8A . 0.994(15)
C8 H8B . 0.979(16)
C9 C11 3_666 1.405(2)
C9 C10 . 1.4049(19)
C10 C11 . 1.404(2)
C10 C12 . 1.510(2)
C11 C9 3_666 1.405(2)
C11 C13 . 1.5121(19)
C12 H12A . 0.986(19)
C12 H12B . 0.987(19)
C12 H12C . 0.997(19)
C13 H13A . 0.99(2)
C13 H13B . 0.978(19)
C13 H13C . 1.00(2)
C14 O1 . 1.402(2)
C14 H1A . 0.98
C14 H1B . 0.98
C14 H1C . 0.98
O1 H1D . 0.91(2)

loop_
_geom_hbond_atom_site_label_D
_geom_hbond_atom_site_label_H
_geom_hbond_atom_site_label_A
_geom_hbond_site_symmetry_A
_geom_hbond_distance_DH
_geom_hbond_distance_HA
_geom_hbond_distance_DA
_geom_hbond_angle_DHA
O1 H1D N2 . 0.91(2) 1.88(2) 2.783(2) 170(2)
C6 H6 O1 2_555 0.96(2) 2.45(2) 3.386(2) 168.0(10)
C8 H8A O1 2_555 1.00(2) 2.47(2) 3.456(2) 171.0(10)

loop_
_geom_torsion_atom_site_label_1
_geom_torsion_atom_site_label_2
_geom_torsion_atom_site_label_3
_geom_torsion_atom_site_label_4
_geom_torsion_site_symmetry_1
_geom_torsion_site_symmetry_4
_geom_torsion
N2 C2 C3 C4 . . 179.67(16)
C7 C2 C3 C4 . . 0.1(2)
C2 C3 C4 C5 . . 0.8(3)
C3 C4 C5 C6 . . -0.6(3)
C4 C5 C6 C7 . . -0.5(2)
C5 C6 C7 N1 . . -178.74(15)
C5 C6 C7 C2 . . 1.4(2)
N2 C2 C7 N1 . . -0.78(16)
C3 C2 C7 N1 . . 178.85(14)
N2 C2 C7 C6 . . 179.13(13)
C3 C2 C7 C6 . . -1.3(2)
N1 C8 C9 C11 . 3_666 -88.11(15)
N1 C8 C9 C10 . . 92.89(15)
C11 C9 C10 C11 3_666 . -1.3(2)
C8 C9 C10 C11 . . 177.73(12)
C11 C9 C10 C12 3_666 . 177.77(13)
C8 C9 C10 C12 . . -3.2(2)
C9 C10 C11 C9 . 3_666 1.3(2)
C12 C10 C11 C9 . 3_666 -177.81(13)
C9 C10 C11 C13 . . -177.67(12)
C12 C10 C11 C13 . . 3.2(2)
N2 C1 N1 C7 . . -0.33(17)
N2 C1 N1 C8 . . -179.31(13)
C6 C7 N1 C1 . . -179.23(16)
C2 C7 N1 C1 . . 0.66(15)
C6 C7 N1 C8 . . -0.3(2)
C2 C7 N1 C8 . . 179.64(13)
C9 C8 N1 C1 . . -57.68(18)
C9 C8 N1 C7 . . 123.55(14)
N1 C1 N2 C2 . . -0.15(18)
C3 C2 N2 C1 . . -178.99(16)
C7 C2 N2 C1 . . 0.58(17)
